data_4037236
loop_
_publ_author_name
'Koley, Suvajit'
'Chanda, Tanmoy'
'Samai, Subhasis'
'Singh, Maya Shankar'

_publ_section_title
;
 Switching Selectivity of \a-Enolic Dithioesters: One Pot Access to
 Functionalized 1,2- and 1,3-Dithioles.
;
_journal_issue 23
_journal_name_full 'The Journal of organic chemistry'
_journal_page_first 11594
_journal_page_last 11602
_journal_paper_doi 10.1021/acs.joc.6b01802
_journal_volume 81
_journal_year 2016
_chemical_formula_sum 'C10 H8 O S3'
_chemical_formula_weight 240.34
_space_group_IT_number 14
_space_group_name_Hall '-P 2yn'
_space_group_name_H-M_alt 'P 1 21/n 1'
_symmetry_cell_setting monoclinic
_symmetry_space_group_name_H-M 'P 1 21/n 1'
_atom_sites_solution_hydrogens geom
_atom_sites_solution_primary direct
_atom_sites_solution_secondary difmap
_audit_creation_method SHELXL-97
_cell_angle_alpha 90.00
_cell_angle_beta 104.929(13)
_cell_angle_gamma 90.00
_cell_formula_units_Z 4
_cell_length_a 7.5233(11)
_cell_length_b 13.4451(14)
_cell_length_c 10.8452(12)
_cell_measurement_temperature 293(2)
_cell_volume 1060.0(2)
_computing_structure_refinement 'SHELXL-97 (Sheldrick, 2008)'
_diffrn_ambient_temperature 293(2)
_diffrn_measured_fraction_theta_full 0.989
_diffrn_measured_fraction_theta_max 0.861
_diffrn_measurement_device_type 'Xcalibur, Eos'
_diffrn_radiation_monochromator graphite
_diffrn_radiation_source 'fine-focus sealed tube'
_diffrn_radiation_type MoK\a
_diffrn_radiation_wavelength 0.71073
_diffrn_reflns_av_R_equivalents 0.0358
_diffrn_reflns_av_sigmaI/netI 0.0629
_diffrn_reflns_limit_h_max 9
_diffrn_reflns_limit_h_min -9
_diffrn_reflns_limit_k_max 17
_diffrn_reflns_limit_k_min -13
_diffrn_reflns_limit_l_max 14
_diffrn_reflns_limit_l_min -8
_diffrn_reflns_number 5504
_diffrn_reflns_theta_full 25.00
_diffrn_reflns_theta_max 28.93
_diffrn_reflns_theta_min 2.97
_exptl_absorpt_coefficient_mu 0.660
_exptl_crystal_density_diffrn 1.506
_exptl_crystal_density_method 'not measured'
_exptl_crystal_description monoclinic
_exptl_crystal_F_000 496
_refine_diff_density_max 0.756
_refine_diff_density_min -0.378
_refine_diff_density_rms 0.100
_refine_ls_extinction_method none
_refine_ls_goodness_of_fit_ref 1.036
_refine_ls_hydrogen_treatment mixed
_refine_ls_matrix_type full
_refine_ls_number_parameters 131
_refine_ls_number_reflns 2410
_refine_ls_number_restraints 0
_refine_ls_restrained_S_all 1.036
_refine_ls_R_factor_all 0.1166
_refine_ls_R_factor_gt 0.0827
_refine_ls_shift/su_max 0.049
_refine_ls_shift/su_mean 0.004
_refine_ls_structure_factor_coef Fsqd
_refine_ls_weighting_details 'calc w=1/[\s^2^(Fo^2^)+(0.1091P)^2^+1.0966P] where P=(Fo^2^+2Fc^2^)/3'
_refine_ls_weighting_scheme calc
_refine_ls_wR_factor_gt 0.2057
_refine_ls_wR_factor_ref 0.2298
_reflns_number_gt 1564
_reflns_number_total 2410
_reflns_threshold_expression >2\s(I)
_cod_data_source_file jo6b01802_si_001.cif
_cod_data_source_block ts-220
_cod_database_code 4037236

loop_
_symmetry_equiv_pos_as_xyz
'x, y, z'
'-x+1/2, y+1/2, -z+1/2'
'-x, -y, -z'
'x-1/2, -y-1/2, z-1/2'

loop_
_atom_site_label
_atom_site_type_symbol
_atom_site_fract_x
_atom_site_fract_y
_atom_site_fract_z
_atom_site_U_iso_or_equiv
_atom_site_adp_type
_atom_site_occupancy
_atom_site_symmetry_multiplicity
_atom_site_calc_flag
_atom_site_refinement_flags
S3 S 0.37975(18) 0.08125(10) 0.20920(11) 0.0500(4) Uani 1 1 d .
S2 S 0.35758(19) 0.23260(11) 0.21690(12) 0.0530(4) Uani 1 1 d .
S1 S 0.1885(2) 0.36654(11) 0.00870(17) 0.0699(5) Uani 1 1 d .
O1 O 0.1770(5) -0.3034(3) -0.1837(4) 0.0627(11) Uani 1 1 d .
C7 C 0.1366(7) -0.0408(4) -0.1336(4) 0.0461(12) Uani 1 1 d .
H7 H 0.0756 0.0130 -0.1796 0.055 Uiso 1 1 calc R
C2 C 0.2045(6) -0.2145(4) -0.1216(5) 0.0455(12) Uani 1 1 d .
C3 C 0.3095(7) -0.2021(4) 0.0020(5) 0.0513(12) Uani 1 1 d .
H3 H 0.3667 -0.2566 0.0487 0.062 Uiso 1 1 calc R
C6 C 0.2443(6) -0.0259(4) -0.0092(4) 0.0382(10) Uani 1 1 d .
C10 C 0.2402(6) 0.2508(4) 0.0590(5) 0.0466(12) Uani 1 1 d .
C4 C 0.3294(7) -0.1086(4) 0.0562(5) 0.0502(12) Uani 1 1 d .
H4 H 0.4022 -0.1009 0.1391 0.060 Uiso 1 1 calc R
C9 C 0.2094(7) 0.1611(4) -0.0103(5) 0.0448(11) Uani 1 1 d .
C1 C 0.2511(8) -0.3905(4) -0.1124(7) 0.0674(17) Uani 1 1 d .
H1A H 0.2225 -0.4480 -0.1665 0.101 Uiso 1 1 calc R
H1B H 0.1983 -0.3979 -0.0413 0.101 Uiso 1 1 calc R
H1C H 0.3822 -0.3840 -0.0819 0.101 Uiso 1 1 calc R
C5 C 0.1192(7) -0.1326(4) -0.1888(5) 0.0511(13) Uani 1 1 d .
H5 H 0.0493 -0.1403 -0.2725 0.061 Uiso 1 1 calc R
C8 C 0.2654(6) 0.0727(4) 0.0486(4) 0.0389(10) Uani 1 1 d .
H8 H 0.154(7) 0.162(4) -0.094(5) 0.047(14) Uiso 1 1 d .

loop_
_atom_site_aniso_label
_atom_site_aniso_U_11
_atom_site_aniso_U_22
_atom_site_aniso_U_33
_atom_site_aniso_U_23
_atom_site_aniso_U_13
_atom_site_aniso_U_12
S3 0.0587(8) 0.0434(8) 0.0403(6) -0.0018(5) -0.0012(5) 0.0034(6)
S2 0.0601(8) 0.0443(8) 0.0507(7) -0.0082(6) 0.0073(6) -0.0020(6)
S1 0.0835(11) 0.0386(8) 0.0826(11) 0.0068(7) 0.0121(9) 0.0064(7)
O1 0.072(3) 0.052(2) 0.066(2) -0.020(2) 0.0206(19) -0.016(2)
C7 0.044(3) 0.051(3) 0.040(2) 0.006(2) 0.005(2) -0.002(2)
C2 0.046(3) 0.043(3) 0.051(3) -0.007(2) 0.019(2) -0.011(2)
C3 0.061(3) 0.040(3) 0.050(3) 0.001(2) 0.009(2) 0.000(2)
C6 0.034(2) 0.043(3) 0.038(2) 0.003(2) 0.0097(18) -0.0027(19)
C10 0.044(3) 0.044(3) 0.052(3) 0.002(2) 0.011(2) 0.001(2)
C4 0.057(3) 0.044(3) 0.041(2) -0.001(2) -0.001(2) 0.001(2)
C9 0.047(3) 0.044(3) 0.041(3) 0.001(2) 0.006(2) 0.007(2)
C1 0.068(4) 0.038(3) 0.099(5) -0.013(3) 0.027(3) -0.001(3)
C5 0.053(3) 0.058(4) 0.037(2) -0.009(2) 0.003(2) -0.011(3)
C8 0.033(2) 0.045(3) 0.036(2) 0.003(2) 0.0033(17) -0.004(2)

loop_
_atom_type_symbol
_atom_type_description
_atom_type_scat_dispersion_real
_atom_type_scat_dispersion_imag
_atom_type_scat_source
C C 0.0033 0.0016 'International Tables Vol C Tables 4.2.6.8 and 6.1.1.4'
H H 0.0000 0.0000 'International Tables Vol C Tables 4.2.6.8 and 6.1.1.4'
O O 0.0106 0.0060 'International Tables Vol C Tables 4.2.6.8 and 6.1.1.4'
S S 0.1246 0.1234 'International Tables Vol C Tables 4.2.6.8 and 6.1.1.4'

loop_
_geom_angle_atom_site_label_1
_geom_angle_atom_site_label_2
_geom_angle_atom_site_label_3
_geom_angle
C8 S3 S2 94.71(18)
C10 S2 S3 97.27(19)
C2 O1 C1 117.5(5)
C5 C7 C6 121.3(5)
C5 C7 H7 119.3
C6 C7 H7 119.3
O1 C2 C5 116.5(5)
O1 C2 C3 124.3(5)
C5 C2 C3 119.2(5)
C4 C3 C2 119.7(5)
C4 C3 H3 120.1
C2 C3 H3 120.1
C4 C6 C7 117.2(5)
C4 C6 C8 121.7(4)
C7 C6 C8 121.1(4)
C9 C10 S1 129.3(4)
C9 C10 S2 112.3(4)
S1 C10 S2 118.3(3)
C3 C4 C6 121.9(5)
C3 C4 H4 119.0
C6 C4 H4 119.0
C8 C9 C10 120.5(5)
C8 C9 H8 119(3)
C10 C9 H8 120(3)
O1 C1 H1A 109.5
O1 C1 H1B 109.5
H1A C1 H1B 109.5
O1 C1 H1C 109.5
H1A C1 H1C 109.5
H1B C1 H1C 109.5
C7 C5 C2 120.6(5)
C7 C5 H5 119.7
C2 C5 H5 119.7
C9 C8 C6 127.3(4)
C9 C8 S3 115.2(4)
C6 C8 S3 117.5(4)

loop_
_geom_bond_atom_site_label_1
_geom_bond_atom_site_label_2
_geom_bond_distance
S3 C8 1.737(4)
S3 S2 2.045(2)
S2 C10 1.730(5)
S1 C10 1.662(5)
O1 C2 1.362(6)
O1 C1 1.435(7)
C7 C5 1.364(7)
C7 C6 1.397(6)
C7 H7 0.9300
C2 C5 1.383(7)
C2 C3 1.380(7)
C3 C4 1.380(7)
C3 H3 0.9300
C6 C4 1.383(7)
C6 C8 1.458(7)
C10 C9 1.408(7)
C4 H4 0.9300
C9 C8 1.364(7)
C9 H8 0.89(5)
C1 H1A 0.9600
C1 H1B 0.9600
C1 H1C 0.9600
C5 H5 0.9300
